data_4303400
loop_
_publ_author_name
'Jian Zhang'
'Fangrui Zheng'
'Hoi-Shan Chan'
'Zuowei Xie'

_publ_section_title
;
Reaction of a 14-Vertex Carborane with Nucleophiles: Formation
of nido-C2B12, nido-C2B11, and closo-CB11 Carborane Anions
;
_journal_name_full 'Inorganic Chemistry'
_journal_page_first 9786
_journal_page_last 9791
_journal_paper_doi 10.1021/ic901335w
_journal_volume 48
_journal_year 2009
_chemical_formula_sum 'C9 H31 B12 N O'
_chemical_formula_weight 299.07
_chemical_name_systematic
; 
 ? 
;
_space_group_IT_number 14
_symmetry_cell_setting monoclinic
_symmetry_space_group_name_Hall '-P 2yn'
_symmetry_space_group_name_H-M 'P 1 21/n 1'
_atom_sites_solution_hydrogens geom
_atom_sites_solution_primary direct
_atom_sites_solution_secondary difmap
_audit_creation_method SHELXL-97
_cell_angle_alpha 90.00
_cell_angle_beta 93.30
_cell_angle_gamma 90.00
_cell_formula_units_Z 8
_cell_length_a 22.267(5)
_cell_length_b 7.9141(16)
_cell_length_c 22.267(5)
_cell_measurement_reflns_used 1357
_cell_measurement_temperature 296(2)
_cell_volume 3917.5(15)
_computing_cell_refinement 'BRUKER KAPPA APEXII DUO DIFFRACTOMETER'
_computing_data_collection 'BRUKER KAPPA APEXII DUO DIFFRACTOMETER'
_computing_data_reduction 'BRUKER KAPPA APEXII DUO DIFFRACTOMETER'
_computing_molecular_graphics 'SIEMENS SHELXTL'
_computing_publication_material 'SIEMENS SHELXTL'
_computing_structure_refinement 'SHELXL-97 (Sheldrick, 2008)'
_computing_structure_solution 'SHELXS-97 (Sheldrick, 2008)'
_diffrn_ambient_temperature 296(2)
_diffrn_measured_fraction_theta_full 0.996
_diffrn_measured_fraction_theta_max 0.996
_diffrn_measurement_device_type 'BRUKER KAPPA APEXII DUO DIFFRACTOMETER'
_diffrn_measurement_method 'OMEGA SCAN'
_diffrn_radiation_monochromator graphite
_diffrn_radiation_source 'fine-focus sealed tube'
_diffrn_radiation_type MoK\a
_diffrn_radiation_wavelength 0.71073
_diffrn_reflns_av_R_equivalents 0.0687
_diffrn_reflns_av_sigmaI/netI 0.1016
_diffrn_reflns_limit_h_max 26
_diffrn_reflns_limit_h_min -23
_diffrn_reflns_limit_k_max 9
_diffrn_reflns_limit_k_min -6
_diffrn_reflns_limit_l_max 26
_diffrn_reflns_limit_l_min -26
_diffrn_reflns_number 27985
_diffrn_reflns_theta_full 25.00
_diffrn_reflns_theta_max 25.00
_diffrn_reflns_theta_min 2.52
_exptl_absorpt_coefficient_mu 0.052
_exptl_absorpt_correction_T_max 1.0000
_exptl_absorpt_correction_T_min 0.7187445
_exptl_absorpt_correction_type multi-scan
_exptl_crystal_colour colourless
_exptl_crystal_density_diffrn 1.014
_exptl_crystal_density_method 'not measured'
_exptl_crystal_description block
_exptl_crystal_F_000 1280
_exptl_crystal_size_max 0.40
_exptl_crystal_size_mid 0.30
_exptl_crystal_size_min 0.20
_refine_diff_density_max 0.496
_refine_diff_density_min -0.403
_refine_diff_density_rms 0.094
_refine_ls_extinction_method none
_refine_ls_goodness_of_fit_ref 1.078
_refine_ls_hydrogen_treatment riding
_refine_ls_matrix_type full
_refine_ls_number_parameters 419
_refine_ls_number_reflns 6875
_refine_ls_number_restraints 0
_refine_ls_restrained_S_all 1.078
_refine_ls_R_factor_all 0.2530
_refine_ls_R_factor_gt 0.1930
_refine_ls_shift/su_max 0.013
_refine_ls_shift/su_mean 0.002
_refine_ls_structure_factor_coef Fsqd
_refine_ls_weighting_details 'calc w=1/[\s^2^(Fo^2^)+(0.1737P)^2^+38.2006P] where P=(Fo^2^+2Fc^2^)/3'
_refine_ls_weighting_scheme calc
_refine_ls_wR_factor_gt 0.5015
_refine_ls_wR_factor_ref 0.5466
_reflns_number_gt 3924
_reflns_number_total 6875
_reflns_threshold_expression >2sigma(I)
_cod_data_source_file ic901335w_si_002_1.cif
_cod_data_source_block '[Me3NH][3a]'
_cod_depositor_comments
;
The following automatic conversions were performed:
'_symmetry_cell_setting' value 'Monoclinic' changed to 'monoclinic'
according to '/home/saulius/struct/CIF-dictionaries/cif_core.dic'
dictionary named 'cif_core.dic' version 2.4.1 from
2010-06-29.

'_exptl_absorpt_correction_type' value 'multiscan' changed to
'multi-scan' according to
'/home/saulius/struct/CIF-dictionaries/cif_core.dic' dictionary named
'cif_core.dic' version 2.4.1 from 2010-06-29.

Automatic conversion script
Id: cif_fix_enum 1527 2010-12-29 10:47:43Z saulius 
;
_cod_original_cell_volume 3917.4(14)
_cod_database_code 4303400

loop_
_symmetry_equiv_pos_as_xyz
'x, y, z'
'-x+1/2, y+1/2, -z+1/2'
'-x, -y, -z'
'x-1/2, -y-1/2, z-1/2'

loop_
_atom_site_label
_atom_site_type_symbol
_atom_site_fract_x
_atom_site_fract_y
_atom_site_fract_z
_atom_site_U_iso_or_equiv
_atom_site_adp_type
_atom_site_occupancy
_atom_site_symmetry_multiplicity
_atom_site_calc_flag
_atom_site_refinement_flags
_atom_site_disorder_assembly
_atom_site_disorder_group
O1' O 0.4120(3) 0.4167(9) 0.5226(3) 0.068(2) Uani 1 1 d . . .
O1 O 1.0184(3) 0.5797(9) 0.4100(3) 0.066(2) Uani 1 1 d . . .
N1 N 0.4122(4) 0.1839(11) 0.6164(4) 0.060(2) Uani 1 1 d . . .
H1A H 0.4045 0.2362 0.5804 0.072 Uiso 1 1 calc R . .
N1' N 0.1132(4) 0.8110(11) 0.4103(4) 0.063(2) Uani 1 1 d . . .
H1'A H 0.0767 0.7595 0.4049 0.075 Uiso 1 1 calc R . .
C15 C 0.3790(10) 0.265(3) 0.6591(7) 0.170(10) Uani 1 1 d . . .
H15A H 0.3929 0.3791 0.6643 0.255 Uiso 1 1 calc R . .
H15B H 0.3839 0.2060 0.6968 0.255 Uiso 1 1 calc R . .
H15C H 0.3372 0.2655 0.6458 0.255 Uiso 1 1 calc R . .
C16 C 0.4753(7) 0.181(3) 0.6288(10) 0.199(13) Uani 1 1 d . . .
H16A H 0.4902 0.2950 0.6316 0.298 Uiso 1 1 calc R . .
H16B H 0.4941 0.1233 0.5970 0.298 Uiso 1 1 calc R . .
H16C H 0.4844 0.1237 0.6661 0.298 Uiso 1 1 calc R . .
C17 C 0.3873(10) 0.015(2) 0.6123(7) 0.153(9) Uani 1 1 d . . .
H17A H 0.3447 0.0219 0.6034 0.230 Uiso 1 1 calc R . .
H17B H 0.3951 -0.0424 0.6498 0.230 Uiso 1 1 calc R . .
H17C H 0.4056 -0.0457 0.5808 0.230 Uiso 1 1 calc R . .
C8' C 0.3738(4) 0.3446(13) 0.3370(4) 0.053(2) Uani 1 1 d . . .
C9' C 0.3151(4) 0.4214(11) 0.3564(4) 0.048(2) Uani 1 1 d . . .
C11' C 0.4041(6) 0.4741(16) 0.3004(5) 0.075(3) Uani 1 1 d . . .
H11C H 0.4213 0.4224 0.2658 0.090 Uiso 1 1 calc R . .
H11D H 0.4357 0.5311 0.3243 0.090 Uiso 1 1 calc R . .
C12' C 0.3547(7) 0.5964(17) 0.2807(6) 0.090(4) Uani 1 1 d . . .
H12C H 0.3353 0.5611 0.2426 0.108 Uiso 1 1 calc R . .
H12D H 0.3710 0.7089 0.2759 0.108 Uiso 1 1 calc R . .
C13' C 0.3100(6) 0.5956(14) 0.3293(5) 0.079(4) Uani 1 1 d . . .
H13C H 0.3200 0.6814 0.3593 0.094 Uiso 1 1 calc R . .
H13D H 0.2695 0.6160 0.3124 0.094 Uiso 1 1 calc R . .
C14' C 0.4326(7) 0.5863(19) 0.5350(6) 0.104(5) Uani 1 1 d . . .
H14D H 0.4473 0.5943 0.5763 0.156 Uiso 1 1 calc R . .
H14E H 0.3998 0.6638 0.5278 0.156 Uiso 1 1 calc R . .
H14F H 0.4643 0.6137 0.5093 0.156 Uiso 1 1 calc R . .
C15' C 0.1264(8) 0.827(2) 0.4755(6) 0.127(6) Uani 1 1 d . . .
H15D H 0.0954 0.8920 0.4928 0.190 Uiso 1 1 calc R . .
H15E H 0.1644 0.8825 0.4829 0.190 Uiso 1 1 calc R . .
H15F H 0.1281 0.7166 0.4935 0.190 Uiso 1 1 calc R . .
C16' C 0.1566(7) 0.711(3) 0.3774(9) 0.162(9) Uani 1 1 d . . .
H16D H 0.1601 0.5996 0.3946 0.243 Uiso 1 1 calc R . .
H16E H 0.1952 0.7652 0.3802 0.243 Uiso 1 1 calc R . .
H16F H 0.1427 0.7017 0.3359 0.243 Uiso 1 1 calc R . .
C17' C 0.1071(6) 0.9831(18) 0.3836(8) 0.111(6) Uani 1 1 d . . .
H17D H 0.0785 1.0472 0.4049 0.166 Uiso 1 1 calc R . .
H17E H 0.0935 0.9741 0.3420 0.166 Uiso 1 1 calc R . .
H17F H 0.1454 1.0390 0.3867 0.166 Uiso 1 1 calc R . .
B1' B 0.2981(5) 0.0760(16) 0.3575(6) 0.065(4) Uani 1 1 d . . .
B2' B 0.3720(6) 0.1366(15) 0.3219(5) 0.058(3) Uani 1 1 d . . .
H2' H 0.3908 0.0726 0.2833 0.069 Uiso 1 1 calc R . .
B3' B 0.3100(5) 0.2661(13) 0.3054(5) 0.053(3) Uani 1 1 d . . .
H3' H 0.2937 0.2755 0.2579 0.063 Uiso 1 1 calc R . .
B4' B 0.2577(5) 0.2830(15) 0.3596(6) 0.061(3) Uani 1 1 d . . .
H4' H 0.2109 0.3007 0.3422 0.073 Uiso 1 1 calc R . .
B5' B 0.2647(5) 0.1783(15) 0.4253(6) 0.060(3) Uani 1 1 d . . .
H5' H 0.2214 0.1401 0.4424 0.072 Uiso 1 1 calc R . .
B6' B 0.3245(6) 0.0414(15) 0.4402(6) 0.064(3) Uani 1 1 d . . .
H6' H 0.3149 -0.0753 0.4647 0.077 Uiso 1 1 calc R . .
B7' B 0.3779(5) 0.0240(14) 0.3879(5) 0.056(3) Uani 1 1 d . . .
H7' H 0.3987 -0.1010 0.3832 0.067 Uiso 1 1 calc R . .
B10' B 0.2926(5) 0.3912(15) 0.4246(6) 0.056(3) Uani 1 1 d . . .
H10' H 0.2942 0.5130 0.4485 0.067 Uiso 1 1 calc R . .
B11' B 0.3233(5) 0.2436(15) 0.4744(6) 0.056(3) Uani 1 1 d . . .
H11' H 0.3123 0.2663 0.5212 0.067 Uiso 1 1 calc R . .
B12' B 0.3914(5) 0.1453(14) 0.4534(5) 0.048(3) Uani 1 1 d . . .
H12' H 0.4267 0.0995 0.4861 0.057 Uiso 1 1 calc R . .
B13' B 0.4169(5) 0.2247(15) 0.3827(5) 0.054(3) Uani 1 1 d . . .
H13' H 0.4600 0.2899 0.3927 0.065 Uiso 1 1 calc R . .
B14' B 0.3878(5) 0.3815(15) 0.4626(5) 0.051(3) Uani 1 1 d . . .
H14' H 0.3894 0.4614 0.4291 0.062 Uiso 1 1 calc R . .
H1' H 0.263(5) -0.019(13) 0.341(4) 0.07(3) Uiso 1 1 d . . .
B1 B 0.8559(6) 0.9304(14) 0.3007(5) 0.059(3) Uani 1 1 d . . .
B2 B 0.8524(7) 0.7211(19) 0.2604(6) 0.078(4) Uani 1 1 d . . .
H2 H 0.8320 0.7020 0.2147 0.093 Uiso 1 1 calc R . .
B3 B 0.8027(5) 0.7503(15) 0.3131(5) 0.058(3) Uani 1 1 d . . .
H3 H 0.7549 0.7480 0.2973 0.070 Uiso 1 1 calc R . .
B4 B 0.8220(6) 0.8790(14) 0.3741(5) 0.057(3) Uani 1 1 d . . .
H4 H 0.7847 0.9489 0.3928 0.068 Uiso 1 1 calc R . .
B5 B 0.8878(5) 0.9773(14) 0.3793(5) 0.053(3) Uani 1 1 d . . .
H5 H 0.8849 1.1009 0.4016 0.064 Uiso 1 1 calc R . .
B6 B 0.9378(6) 0.9582(15) 0.3204(6) 0.062(3) Uani 1 1 d . . .
H6 H 0.9624 1.0716 0.3073 0.074 Uiso 1 1 calc R . .
B7 B 0.9180(7) 0.8171(18) 0.2626(6) 0.070(4) Uani 1 1 d . . .
H7 H 0.9322 0.8481 0.2175 0.084 Uiso 1 1 calc R . .
B10 B 0.8834(5) 0.7857(13) 0.4186(5) 0.048(3) Uani 1 1 d . . .
H10 H 0.8943 0.7219 0.4617 0.058 Uiso 1 1 calc R . .
B11 B 0.9536(6) 0.8560(15) 0.3907(6) 0.058(3) Uani 1 1 d . . .
H11 H 0.9879 0.9013 0.4244 0.070 Uiso 1 1 calc R . .
B12 B 0.9710(5) 0.7536(16) 0.3221(5) 0.055(3) Uani 1 1 d . . .
H12 H 1.0176 0.7282 0.3109 0.066 Uiso 1 1 calc R . .
B13 B 0.9174(6) 0.6103(15) 0.2921(5) 0.064(3) Uani 1 1 d . . .
H13 H 0.9405 0.4873 0.2928 0.076 Uiso 1 1 calc R . .
B14 B 0.9596(5) 0.6196(14) 0.3863(5) 0.050(3) Uani 1 1 d . . .
H14 H 0.9252 0.5434 0.3888 0.060 Uiso 1 1 calc R . .
C8 C 0.8509(4) 0.5851(12) 0.3179(5) 0.057(3) Uani 1 1 d . . .
C9 C 0.8341(4) 0.6662(12) 0.3781(5) 0.054(2) Uani 1 1 d . . .
C11 C 0.8215(6) 0.4110(15) 0.3179(7) 0.092(5) Uani 1 1 d . . .
H11A H 0.8031 0.3855 0.2784 0.110 Uiso 1 1 calc R . .
H11B H 0.8513 0.3250 0.3284 0.110 Uiso 1 1 calc R . .
C12 C 0.7743(6) 0.4146(17) 0.3638(7) 0.093(4) Uani 1 1 d . . .
H12A H 0.7692 0.3036 0.3812 0.112 Uiso 1 1 calc R . .
H12B H 0.7359 0.4522 0.3457 0.112 Uiso 1 1 calc R . .
C13 C 0.7983(6) 0.5391(17) 0.4111(6) 0.085(4) Uani 1 1 d . . .
H13A H 0.7655 0.5938 0.4303 0.102 Uiso 1 1 calc R . .
H13B H 0.8236 0.4820 0.4416 0.102 Uiso 1 1 calc R . .
C14 C 1.0315(6) 0.4047(16) 0.4279(7) 0.095(4) Uani 1 1 d . . .
H14A H 1.0727 0.3960 0.4429 0.142 Uiso 1 1 calc R . .
H14B H 1.0249 0.3318 0.3937 0.142 Uiso 1 1 calc R . .
H14C H 1.0055 0.3717 0.4587 0.142 Uiso 1 1 calc R . .
H1 H 0.8286 1.0518 0.2819 0.050 Uiso 1 1 d . . .

loop_
_atom_site_aniso_label
_atom_site_aniso_U_11
_atom_site_aniso_U_22
_atom_site_aniso_U_33
_atom_site_aniso_U_23
_atom_site_aniso_U_13
_atom_site_aniso_U_12
O1' 0.079(5) 0.064(5) 0.059(4) -0.010(4) -0.012(4) -0.018(4)
O1 0.057(4) 0.065(5) 0.076(5) 0.009(4) -0.002(4) 0.010(4)
N1 0.061(5) 0.066(6) 0.055(5) -0.003(4) 0.008(4) 0.005(4)
N1' 0.058(5) 0.067(6) 0.064(5) 0.000(4) 0.003(4) -0.006(4)
C15 0.22(2) 0.20(2) 0.102(12) 0.049(13) 0.079(14) 0.127(19)
C16 0.055(9) 0.31(3) 0.22(2) 0.16(2) -0.029(11) -0.006(14)
C17 0.26(2) 0.122(14) 0.076(10) 0.036(10) -0.026(13) -0.083(16)
C8' 0.049(6) 0.055(6) 0.054(6) -0.015(5) -0.006(4) -0.002(4)
C9' 0.055(6) 0.031(5) 0.058(6) -0.008(4) -0.010(5) 0.004(4)
C11' 0.079(8) 0.085(9) 0.060(7) 0.001(6) -0.003(6) -0.024(7)
C12' 0.114(11) 0.068(8) 0.087(9) 0.009(7) 0.002(8) -0.013(8)
C13' 0.117(10) 0.044(6) 0.073(8) 0.004(5) -0.010(7) 0.019(6)
C14' 0.116(12) 0.103(11) 0.092(10) -0.037(9) -0.008(9) -0.033(9)
C15' 0.171(17) 0.134(15) 0.071(9) 0.003(9) -0.031(10) -0.050(13)
C16' 0.077(10) 0.23(2) 0.186(19) -0.081(18) 0.053(11) 0.026(13)
C17' 0.069(8) 0.092(10) 0.168(15) 0.037(10) -0.022(9) -0.023(8)
B1' 0.049(7) 0.048(7) 0.094(10) -0.021(6) -0.023(7) 0.014(5)
B2' 0.070(8) 0.051(7) 0.051(6) -0.012(5) -0.001(6) 0.016(6)
B3' 0.063(7) 0.039(6) 0.054(6) -0.013(5) -0.013(5) -0.003(5)
B4' 0.034(6) 0.054(7) 0.093(9) -0.004(6) -0.009(6) 0.006(5)
B5' 0.041(6) 0.053(7) 0.087(9) -0.017(6) 0.004(6) -0.009(5)
B6' 0.065(8) 0.043(6) 0.085(9) -0.001(6) 0.006(7) -0.012(6)
B7' 0.061(7) 0.039(6) 0.066(7) -0.005(5) -0.006(6) 0.009(5)
B10' 0.049(6) 0.050(6) 0.070(8) -0.004(6) 0.014(6) 0.007(5)
B11' 0.055(7) 0.050(7) 0.063(7) -0.011(6) 0.015(6) -0.002(5)
B12' 0.046(6) 0.047(6) 0.048(6) -0.001(5) -0.007(5) 0.004(5)
B13' 0.041(6) 0.062(7) 0.058(7) -0.019(6) -0.001(5) 0.010(5)
B14' 0.046(6) 0.055(7) 0.054(6) 0.005(5) 0.007(5) -0.003(5)
B1 0.084(9) 0.037(6) 0.056(7) 0.000(5) 0.002(6) 0.011(6)
B2 0.100(11) 0.080(10) 0.050(7) -0.019(7) -0.022(7) 0.040(8)
B3 0.056(7) 0.048(6) 0.068(7) 0.008(6) -0.017(6) 0.002(5)
B4 0.071(8) 0.043(6) 0.058(7) 0.003(5) 0.007(6) 0.008(6)
B5 0.071(8) 0.034(5) 0.056(7) 0.003(5) 0.009(6) 0.005(5)
B6 0.062(7) 0.043(6) 0.082(9) 0.010(6) 0.012(7) -0.005(5)
B7 0.090(10) 0.069(9) 0.052(7) 0.006(6) 0.007(7) 0.018(7)
B10 0.056(6) 0.041(6) 0.046(6) 0.004(5) -0.009(5) 0.014(5)
B11 0.067(8) 0.046(6) 0.061(7) 0.004(5) -0.008(6) 0.003(6)
B12 0.056(7) 0.061(7) 0.049(6) 0.010(5) 0.012(5) 0.008(6)
B13 0.087(9) 0.041(6) 0.061(7) -0.016(5) -0.007(6) 0.032(6)
B14 0.050(6) 0.049(6) 0.050(6) 0.004(5) -0.008(5) 0.001(5)
C8 0.049(6) 0.037(5) 0.083(7) 0.000(5) -0.021(5) 0.003(4)
C9 0.056(6) 0.042(5) 0.064(6) 0.009(5) 0.000(5) 0.006(4)
C11 0.095(10) 0.047(7) 0.129(12) -0.009(7) -0.038(9) 0.004(6)
C12 0.068(8) 0.073(9) 0.139(13) 0.021(9) 0.009(9) -0.015(7)
C13 0.065(7) 0.079(9) 0.110(10) 0.038(8) 0.001(7) -0.005(6)
C14 0.086(9) 0.073(9) 0.123(11) 0.021(8) -0.016(8) 0.028(7)

loop_
_atom_type_symbol
_atom_type_description
_atom_type_scat_dispersion_real
_atom_type_scat_dispersion_imag
_atom_type_scat_source
C C 0.0033 0.0016 'International Tables Vol C Tables 4.2.6.8 and 6.1.1.4'
H H 0.0000 0.0000 'International Tables Vol C Tables 4.2.6.8 and 6.1.1.4'
B B 0.0013 0.0007 'International Tables Vol C Tables 4.2.6.8 and 6.1.1.4'
N N 0.0061 0.0033 'International Tables Vol C Tables 4.2.6.8 and 6.1.1.4'
O O 0.0106 0.0060 'International Tables Vol C Tables 4.2.6.8 and 6.1.1.4'

loop_
_geom_angle_atom_site_label_1
_geom_angle_atom_site_label_2
_geom_angle_atom_site_label_3
_geom_angle
_geom_angle_site_symmetry_1
_geom_angle_site_symmetry_3
_geom_angle_publ_flag
B14' O1' C14' 117.2(9) . . ?
B14 O1 C14 118.4(9) . . ?
C15 N1 C16 115.7(16) . . ?
C15 N1 C17 104.6(15) . . ?
C16 N1 C17 111.8(16) . . ?
C15' N1' C16' 115.9(13) . . ?
C15' N1' C17' 108.9(12) . . ?
C16' N1' C17' 109.9(13) . . ?
C11' C8' C9' 107.6(9) . . ?
C11' C8' B13' 117.7(9) . . ?
C9' C8' B13' 121.9(8) . . ?
C11' C8' B3' 115.2(9) . . ?
C9' C8' B3' 63.0(6) . . ?
B13' C8' B3' 119.7(8) . . ?
C11' C8' B2' 124.7(9) . . ?
C9' C8' B2' 115.8(8) . . ?
B13' C8' B2' 64.5(7) . . ?
B3' C8' B2' 62.6(6) . . ?
C13' C9' C8' 107.3(9) . . ?
C13' C9' B10' 118.9(8) . . ?
C8' C9' B10' 121.0(8) . . ?
C13' C9' B3' 113.6(8) . . ?
C8' C9' B3' 62.6(6) . . ?
B10' C9' B3' 120.6(8) . . ?
C13' C9' B4' 124.8(9) . . ?
C8' C9' B4' 114.6(7) . . ?
B10' C9' B4' 66.1(7) . . ?
B3' C9' B4' 62.0(7) . . ?
C8' C11' C12' 104.7(10) . . ?
C11' C12' C13' 106.7(10) . . ?
C9' C13' C12' 104.6(10) . . ?
B4' B1' B5' 52.9(7) . . ?
B4' B1' B7' 128.3(8) . . ?
B5' B1' B7' 102.0(8) . . ?
B4' B1' B6' 102.8(8) . . ?
B5' B1' B6' 53.9(7) . . ?
B7' B1' B6' 53.3(6) . . ?
B4' B1' B2' 102.4(8) . . ?
B5' B1' B2' 127.1(8) . . ?
B7' B1' B2' 53.2(6) . . ?
B6' B1' B2' 102.1(7) . . ?
B4' B1' B3' 54.2(6) . . ?
B5' B1' B3' 102.7(7) . . ?
B7' B1' B3' 103.0(8) . . ?
B6' B1' B3' 130.1(8) . . ?
B2' B1' B3' 53.7(6) . . ?
C8' B2' B7' 109.7(8) . . ?
C8' B2' B3' 58.3(6) . . ?
B7' B2' B3' 120.5(9) . . ?
C8' B2' B13' 57.2(6) . . ?
B7' B2' B13' 62.6(7) . . ?
B3' B2' B13' 109.5(8) . . ?
C8' B2' B1' 99.9(8) . . ?
B7' B2' B1' 62.8(7) . . ?
B3' B2' B1' 63.2(7) . . ?
B13' B2' B1' 103.9(8) . . ?
C8' B3' C9' 54.4(5) . . ?
C8' B3' B4' 105.5(8) . . ?
C9' B3' B4' 59.4(6) . . ?
C8' B3' B2' 59.0(6) . . ?
C9' B3' B2' 105.5(7) . . ?
B4' B3' B2' 117.1(9) . . ?
C8' B3' B1' 100.4(8) . . ?
C9' B3' B1' 99.8(8) . . ?
B4' B3' B1' 61.2(7) . . ?
B2' B3' B1' 63.1(7) . . ?
B5' B4' C9' 108.9(8) . . ?
B5' B4' B3' 122.5(8) . . ?
C9' B4' B3' 58.6(6) . . ?
B5' B4' B10' 61.6(7) . . ?
C9' B4' B10' 55.8(6) . . ?
B3' B4' B10' 108.6(8) . . ?
B5' B4' B1' 64.5(7) . . ?
C9' B4' B1' 101.6(7) . . ?
B3' B4' B1' 64.6(7) . . ?
B10' B4' B1' 104.4(8) . . ?
B4' B5' B11' 115.5(9) . . ?
B4' B5' B6' 120.4(9) . . ?
B11' B5' B6' 61.6(7) . . ?
B4' B5' B10' 62.9(7) . . ?
B11' B5' B10' 58.5(7) . . ?
B6' B5' B10' 109.1(8) . . ?
B4' B5' B1' 62.6(7) . . ?
B11' B5' B1' 108.3(8) . . ?
B6' B5' B1' 63.5(7) . . ?
B10' B5' B1' 104.0(9) . . ?
B12' B6' B7' 61.7(7) . . ?
B12' B6' B5' 112.5(8) . . ?
B7' B6' B5' 118.3(10) . . ?
B12' B6' B11' 61.8(6) . . ?
B7' B6' B11' 113.0(8) . . ?
B5' B6' B11' 59.2(7) . . ?
B12' B6' B1' 108.2(9) . . ?
B7' B6' B1' 63.0(7) . . ?
B5' B6' B1' 62.5(7) . . ?
B11' B6' B1' 105.8(8) . . ?
B6' B7' B2' 121.1(9) . . ?
B6' B7' B12' 59.1(7) . . ?
B2' B7' B12' 115.3(8) . . ?
B6' B7' B13' 109.0(8) . . ?
B2' B7' B13' 60.4(7) . . ?
B12' B7' B13' 61.0(6) . . ?
B6' B7' B1' 63.7(8) . . ?
B2' B7' B1' 63.9(7) . . ?
B12' B7' B1' 106.8(8) . . ?
B13' B7' B1' 103.1(8) . . ?
C9' B10' B11' 124.1(8) . . ?
C9' B10' B5' 105.6(8) . . ?
B11' B10' B5' 58.9(7) . . ?
C9' B10' B4' 58.1(7) . . ?
B11' B10' B4' 109.2(8) . . ?
B5' B10' B4' 55.5(7) . . ?
B10' B11' B5' 62.6(7) . . ?
B10' B11' B6' 110.5(9) . . ?
B5' B11' B6' 59.3(7) . . ?
B10' B11' B12' 116.0(8) . . ?
B5' B11' B12' 109.0(8) . . ?
B6' B11' B12' 57.5(6) . . ?
B10' B11' B14' 77.9(7) . . ?
B5' B11' B14' 130.9(9) . . ?
B6' B11' B14' 116.4(8) . . ?
B12' B11' B14' 62.6(6) . . ?
B6' B12' B7' 59.3(7) . . ?
B6' B12' B11' 60.8(7) . . ?
B7' B12' B11' 110.2(8) . . ?
B6' B12' B13' 109.2(8) . . ?
B7' B12' B13' 61.1(6) . . ?
B11' B12' B13' 112.8(8) . . ?
B6' B12' B14' 116.9(8) . . ?
B7' B12' B14' 128.7(8) . . ?
B11' B12' B14' 59.9(6) . . ?
B13' B12' B14' 76.6(7) . . ?
C8' B13' B2' 58.4(6) . . ?
C8' B13' B12' 122.2(8) . . ?
B2' B13' B12' 109.6(8) . . ?
C8' B13' B7' 106.1(8) . . ?
B2' B13' B7' 57.0(7) . . ?
B12' B13' B7' 57.9(6) . . ?
O1' B14' B11' 103.7(8) . . ?
O1' B14' B12' 106.1(8) . . ?
B11' B14' B12' 57.6(6) . . ?
B6 B1 B2 103.3(8) . . ?
B6 B1 B3 132.0(8) . . ?
B2 B1 B3 52.8(7) . . ?
B6 B1 B4 104.8(8) . . ?
B2 B1 B4 102.5(8) . . ?
B3 B1 B4 54.8(6) . . ?
B6 B1 B7 55.3(7) . . ?
B2 B1 B7 51.7(7) . . ?
B3 B1 B7 100.9(8) . . ?
B4 B1 B7 128.8(8) . . ?
B6 B1 B5 56.4(7) . . ?
B2 B1 B5 128.1(8) . . ?
B3 B1 B5 102.7(8) . . ?
B4 B1 B5 52.1(6) . . ?
B7 B1 B5 105.2(8) . . ?
B7 B2 C8 109.3(9) . . ?
B7 B2 B3 122.4(10) . . ?
C8 B2 B3 60.7(7) . . ?
B7 B2 B13 61.3(8) . . ?
C8 B2 B13 55.8(7) . . ?
B3 B2 B13 110.0(9) . . ?
B7 B2 B1 64.3(8) . . ?
C8 B2 B1 101.7(8) . . ?
B3 B2 B1 63.6(7) . . ?
B13 B2 B1 103.4(9) . . ?
B2 B3 C8 59.7(7) . . ?
B2 B3 C9 106.6(8) . . ?
C8 B3 C9 54.4(6) . . ?
B2 B3 B4 119.1(10) . . ?
C8 B3 B4 106.0(8) . . ?
C9 B3 B4 59.5(6) . . ?
B2 B3 B1 63.6(8) . . ?
C8 B3 B1 101.1(8) . . ?
C9 B3 B1 100.9(8) . . ?
B4 B3 B1 62.6(7) . . ?
B5 B4 C9 108.9(9) . . ?
B5 B4 B3 120.7(9) . . ?
C9 B4 B3 59.5(6) . . ?
B5 B4 B10 60.9(7) . . ?
C9 B4 B10 56.9(6) . . ?
B3 B4 B10 109.7(8) . . ?
B5 B4 B1 64.1(7) . . ?
C9 B4 B1 100.9(8) . . ?
B3 B4 B1 62.6(7) . . ?
B10 B4 B1 103.8(8) . . ?
B4 B5 B10 63.5(7) . . ?
B4 B5 B11 118.7(8) . . ?
B10 B5 B11 61.8(6) . . ?
B4 B5 B6 119.9(9) . . ?
B10 B5 B6 110.5(8) . . ?
B11 B5 B6 60.4(7) . . ?
B4 B5 B1 63.8(7) . . ?
B10 B5 B1 105.3(8) . . ?
B11 B5 B1 107.0(8) . . ?
B6 B5 B1 61.1(7) . . ?
B7 B6 B5 117.2(9) . . ?
B7 B6 B11 112.8(9) . . ?
B5 B6 B11 59.3(7) . . ?
B7 B6 B12 61.2(7) . . ?
B5 B6 B12 109.9(8) . . ?
B11 B6 B12 60.5(7) . . ?
B7 B6 B1 63.1(7) . . ?
B5 B6 B1 62.5(7) . . ?
B11 B6 B1 107.2(8) . . ?
B12 B6 B1 107.3(8) . . ?
B2 B7 B6 120.4(10) . . ?
B2 B7 B13 63.7(8) . . ?
B6 B7 B13 109.1(9) . . ?
B2 B7 B12 116.0(10) . . ?
B6 B7 B12 60.4(7) . . ?
B13 B7 B12 58.9(7) . . ?
B2 B7 B1 64.0(8) . . ?
B6 B7 B1 61.6(7) . . ?
B13 B7 B1 104.6(9) . . ?
B12 B7 B1 105.7(8) . . ?
C9 B10 B5 105.9(7) . . ?
C9 B10 B4 58.8(6) . . ?
B5 B10 B4 55.5(6) . . ?
C9 B10 B11 122.9(8) . . ?
B5 B10 B11 59.2(6) . . ?
B4 B10 B11 109.2(8) . . ?
B5 B11 B6 60.2(7) . . ?
B5 B11 B12 110.1(8) . . ?
B6 B11 B12 59.8(7) . . ?
B5 B11 B10 59.1(6) . . ?
B6 B11 B10 108.2(8) . . ?
B12 B11 B10 112.9(9) . . ?
B5 B11 B14 126.7(9) . . ?
B6 B11 B14 114.7(9) . . ?
B12 B11 B14 59.1(6) . . ?
B10 B11 B14 77.1(7) . . ?
B13 B12 B6 108.0(8) . . ?
B13 B12 B11 116.2(9) . . ?
B6 B12 B11 59.7(7) . . ?
B13 B12 B7 59.7(7) . . ?
B6 B12 B7 58.3(7) . . ?
B11 B12 B7 109.7(8) . . ?
B13 B12 B14 78.4(7) . . ?
B6 B12 B14 118.2(8) . . ?
B11 B12 B14 62.9(6) . . ?
B7 B12 B14 129.1(9) . . ?
C8 B13 B12 123.9(8) . . ?
C8 B13 B7 105.7(8) . . ?
B12 B13 B7 61.4(7) . . ?
C8 B13 B2 58.1(8) . . ?
B12 B13 B2 110.4(9) . . ?
B7 B13 B2 54.9(8) . . ?
O1 B14 B12 104.8(8) . . ?
O1 B14 B11 105.7(8) . . ?
B12 B14 B11 58.1(6) . . ?
C11 C8 C9 104.3(10) . . ?
C11 C8 B13 120.6(9) . . ?
C9 C8 B13 121.5(8) . . ?
C11 C8 B2 127.5(10) . . ?
C9 C8 B2 114.3(8) . . ?
B13 C8 B2 66.1(8) . . ?
C11 C8 B3 115.2(9) . . ?
C9 C8 B3 63.3(7) . . ?
B13 C8 B3 118.0(8) . . ?
B2 C8 B3 59.7(7) . . ?
C13 C9 C8 107.8(9) . . ?
C13 C9 B10 117.8(9) . . ?
C8 C9 B10 121.0(8) . . ?
C13 C9 B4 127.0(10) . . ?
C8 C9 B4 114.1(8) . . ?
B10 C9 B4 64.3(7) . . ?
C13 C9 B3 118.2(9) . . ?
C8 C9 B3 62.3(6) . . ?
B10 C9 B3 117.4(8) . . ?
B4 C9 B3 61.0(7) . . ?
C12 C11 C8 107.5(11) . . ?
C11 C12 C13 104.5(10) . . ?
C9 C13 C12 105.8(11) . . ?

loop_
_geom_bond_atom_site_label_1
_geom_bond_atom_site_label_2
_geom_bond_distance
_geom_bond_site_symmetry_2
_geom_bond_publ_flag
O1' B14' 1.438(13) . ?
O1' C14' 1.440(14) . ?
O1 B14 1.418(12) . ?
O1 C14 1.466(13) . ?
N1 C15 1.394(16) . ?
N1 C16 1.417(16) . ?
N1 C17 1.446(17) . ?
N1' C15' 1.471(15) . ?
N1' C16' 1.479(16) . ?
N1' C17' 1.490(16) . ?
C8' C11' 1.494(15) . ?
C8' C9' 1.526(13) . ?
C8' B13' 1.658(15) . ?
C8' B3' 1.668(14) . ?
C8' B2' 1.680(15) . ?
C9' C13' 1.506(13) . ?
C9' B10' 1.644(15) . ?
C9' B3' 1.674(13) . ?
C9' B4' 1.688(15) . ?
C11' C12' 1.511(18) . ?
C12' C13' 1.512(18) . ?
B1' B4' 1.871(16) . ?
B1' B5' 1.902(18) . ?
B1' B7' 1.909(16) . ?
B1' B6' 1.92(2) . ?
B1' B2' 1.927(19) . ?
B1' B3' 1.928(19) . ?
B2' B7' 1.718(17) . ?
B2' B3' 1.740(16) . ?
B2' B13' 1.780(16) . ?
B3' B4' 1.731(18) . ?
B4' B5' 1.682(19) . ?
B4' B10' 1.818(18) . ?
B5' B11' 1.731(16) . ?
B5' B6' 1.733(18) . ?
B5' B10' 1.796(17) . ?
B6' B12' 1.713(16) . ?
B6' B7' 1.717(18) . ?
B6' B11' 1.773(16) . ?
B7' B12' 1.759(15) . ?
B7' B13' 1.818(17) . ?
B10' B11' 1.724(17) . ?
B11' B12' 1.790(16) . ?
B11' B14' 1.835(16) . ?
B12' B13' 1.816(16) . ?
B12' B14' 1.883(16) . ?
B1 B6 1.865(19) . ?
B1 B2 1.884(17) . ?
B1 B3 1.884(18) . ?
B1 B4 1.884(17) . ?
B1 B7 1.889(18) . ?
B1 B5 1.889(17) . ?
B2 B7 1.64(2) . ?
B2 C8 1.675(18) . ?
B2 B3 1.67(2) . ?
B2 B13 1.802(17) . ?
B3 C8 1.691(14) . ?
B3 C9 1.707(14) . ?
B3 B4 1.733(17) . ?
B4 B5 1.656(17) . ?
B4 C9 1.707(15) . ?
B4 B10 1.799(16) . ?
B5 B10 1.756(15) . ?
B5 B11 1.758(16) . ?
B5 B6 1.775(17) . ?
B6 B7 1.742(19) . ?
B6 B11 1.778(17) . ?
B6 B12 1.780(17) . ?
B7 B13 1.764(18) . ?
B7 B12 1.794(17) . ?
B10 C9 1.673(15) . ?
B10 B11 1.804(17) . ?
B11 B12 1.792(17) . ?
B11 B14 1.879(16) . ?
B12 B13 1.750(18) . ?
B12 B14 1.811(15) . ?
B13 C8 1.631(18) . ?
C8 C11 1.526(15) . ?
C8 C9 1.553(15) . ?
C9 C13 1.500(15) . ?
C11 C12 1.507(19) . ?
C12 C13 1.516(19) . ?
